data_2005640
loop_
_publ_author_name
'Bolte, M.'
'Sch\"utz, G.'
'Bader, H. J.'

_publ_section_title
;
 Two Nitro-\a-methoxy-<i>trans</i>-chalcones
;
_journal_issue 11
_journal_name_full 'Acta Crystallographica Section C'
_journal_page_first 2807
_journal_page_last 2809
_journal_paper_doi 10.1107/S0108270196007913
_journal_volume 52
_journal_year 1996
_chemical_formula_iupac 'C16 H13 N O4'
_chemical_formula_sum 'C16 H13 N O4'
_chemical_formula_weight 283.27
_chemical_melting_point 357
_chemical_name_common 4-Nitro-\a-methoxy-trans-chalcone
_chemical_name_systematic
;
3-(4-Nitro-phenyl)-2-methoxy-1-phenyl-prop-2-en-1-one
;
_space_group_IT_number 61
_symmetry_cell_setting orthorhombic
_symmetry_space_group_name_Hall '-P 2ac 2ab'
_symmetry_space_group_name_H-M 'P b c a'
_audit_creation_method SHELXL
_cell_angle_alpha 90
_cell_angle_beta 90
_cell_angle_gamma 90
_cell_formula_units_Z 8
_cell_length_a 14.140(5)
_cell_length_b 8.028(2)
_cell_length_c 25.133(4)
_cell_measurement_reflns_used 25
_cell_measurement_temperature 291
_cell_measurement_theta_max 35.0
_cell_measurement_theta_min 30.0
_cell_volume 2853.0(13)
_computing_cell_refinement SDP
_computing_data_collection 'SDP (Enraf-Nonius, 1985)'
_computing_data_reduction SDP
_computing_molecular_graphics 'XP (Siemens XTL-Plus)'
_computing_structure_refinement 'SHELXL96 (Sheldrick, 1996)'
_computing_structure_solution 'SHELXS90 (Sheldrick, 1990)'
_diffrn_ambient_temperature 291
_diffrn_measurement_device 'Enraf-Nonius CAD-4 four-circle'
_diffrn_measurement_method \w
_diffrn_radiation_monochromator 'highly oriented graphite crystal'
_diffrn_radiation_source 'fine-focus sealed tube'
_diffrn_radiation_type CuK\a
_diffrn_radiation_wavelength 1.5418
_diffrn_reflns_av_R_equivalents 0.0631
_diffrn_reflns_av_sigmaI/netI 0.0555
_diffrn_reflns_limit_h_max 8
_diffrn_reflns_limit_h_min -15
_diffrn_reflns_limit_k_max 8
_diffrn_reflns_limit_k_min 0
_diffrn_reflns_limit_l_max 28
_diffrn_reflns_limit_l_min 0
_diffrn_reflns_number 3517
_diffrn_reflns_theta_max 60.06
_diffrn_reflns_theta_min 3.52
_diffrn_standards_decay_% 0.80
_diffrn_standards_interval_time 92
_diffrn_standards_number 3
_exptl_absorpt_coefficient_mu 0.795
_exptl_absorpt_correction_type none
_exptl_crystal_colour 'yellow transparent'
_exptl_crystal_density_diffrn 1.319
_exptl_crystal_density_method 'not measured'
_exptl_crystal_description 'cy linder'
_exptl_crystal_F_000 1184
_exptl_crystal_size_max 0.60
_exptl_crystal_size_mid 0.20
_exptl_crystal_size_min 0.10
_refine_diff_density_max 0.256
_refine_diff_density_min -0.228
_refine_ls_extinction_coef 0.0087(8)
_refine_ls_extinction_method SHELXL96
_refine_ls_goodness_of_fit_all 1.063
_refine_ls_goodness_of_fit_obs 1.162
_refine_ls_hydrogen_treatment 'H atoms: see below'
_refine_ls_matrix_type full
_refine_ls_number_parameters 191
_refine_ls_number_reflns 2115
_refine_ls_number_restraints 0
_refine_ls_restrained_S_all 1.063
_refine_ls_restrained_S_obs 1.162
_refine_ls_R_factor_all 0.0758
_refine_ls_R_factor_obs 0.0575
_refine_ls_shift/esd_max 0.000
_refine_ls_shift/esd_mean 0.000
_refine_ls_structure_factor_coef Fsqd
_refine_ls_weighting_scheme
;
calc w = 1/[\s^2^(F~o~^2^) + (0.0946P)^2^ + 0.3819P]
where P = (F~o~^2^ + 2F~c~^2^)/3
;
_refine_ls_wR_factor_all 0.1760
_refine_ls_wR_factor_obs 0.1601
_reflns_number_observed 1513
_reflns_number_total 2115
_reflns_observed_criterion >2sigma(I)
_cod_data_source_file ka1206.cif
_cod_data_source_block schue2
_cod_database_code 2005640

loop_
_symmetry_equiv_pos_as_xyz
'x, y, z'
'-x+1/2, -y, z+1/2'
'-x, y+1/2, -z+1/2'
'x+1/2, -y+1/2, -z'
'-x, -y, -z'
'x-1/2, y, -z-1/2'
'x, -y-1/2, z-1/2'
'-x-1/2, y-1/2, z'

loop_
_atom_site_aniso_label
_atom_site_aniso_U_11
_atom_site_aniso_U_22
_atom_site_aniso_U_33
_atom_site_aniso_U_12
_atom_site_aniso_U_13
_atom_site_aniso_U_23
C1 0.0635(14) 0.0548(14) 0.0750(18) -0.0001(11) 0.0024(12) -0.0024(12)
C2 0.0704(14) 0.0523(13) 0.0736(17) -0.0020(11) 0.0040(12) -0.0008(12)
C3 0.0773(16) 0.0592(15) 0.078(2) -0.0042(12) 0.0098(13) -0.0078(13)
C11 0.0607(14) 0.0516(12) 0.0705(17) -0.0029(10) 0.0003(11) -0.0049(11)
C12 0.0677(15) 0.0641(15) 0.092(2) 0.0025(13) 0.0049(14) 0.0127(14)
C13 0.0633(15) 0.0650(16) 0.108(2) 0.0036(12) 0.0006(14) 0.0087(16)
C14 0.0578(14) 0.0725(17) 0.0810(19) -0.0108(12) 0.0061(13) -0.0141(14)
N14 0.0620(15) 0.108(2) 0.110(2) -0.0143(14) 0.0110(14) -0.0097(17)
O14' 0.0661(13) 0.153(2) 0.164(3) 0.0058(15) 0.0167(15) 0.0056(19)
O14" 0.0906(17) 0.207(3) 0.113(2) -0.0119(18) 0.0292(15) 0.025(2)
C15 0.0712(16) 0.098(2) 0.0663(17) -0.0095(15) 0.0019(13) -0.0002(15)
C16 0.0638(14) 0.0835(17) 0.0669(17) -0.0007(13) -0.0046(12) -0.0008(14)
O21 0.0771(11) 0.0801(12) 0.0881(14) -0.0011(10) 0.0035(9) 0.0212(10)
C22 0.105(2) 0.0774(19) 0.082(2) -0.0043(15) 0.0081(16) 0.0193(16)
O31 0.1076(16) 0.1123(17) 0.0776(16) 0.0139(12) 0.0077(11) -0.0231(12)
C31 0.0656(14) 0.0620(14) 0.0773(18) -0.0020(11) 0.0168(13) 0.0033(13)
C32 0.0728(16) 0.0731(17) 0.092(2) -0.0034(13) 0.0048(15) -0.0057(16)
C33 0.083(2) 0.108(2) 0.105(3) -0.0186(19) -0.0042(18) -0.0036(19)
C34 0.0702(18) 0.152(4) 0.104(3) 0.003(2) 0.0029(18) 0.036(3)
C35 0.089(2) 0.127(3) 0.109(3) 0.036(2) 0.027(2) 0.023(2)
C36 0.0902(19) 0.0790(19) 0.086(2) 0.0143(15) 0.0254(16) 0.0070(16)

loop_
_atom_site_label
_atom_site_occupancy
_atom_site_fract_x
_atom_site_fract_y
_atom_site_fract_z
_atom_site_U_iso_or_equiv
_atom_site_thermal_displace_type
_atom_site_calc_flag
_atom_site_refinement_flags
_atom_site_type_symbol
C1 1 0.31538(17) 0.2612(3) 0.61596(11) 0.0644(7) Uani d . C
H1 1 0.3633 0.2089 0.6350 0.077 Uiso calc R H
C2 1 0.34203(17) 0.3262(3) 0.56947(11) 0.0655(7) Uani d . C
C3 1 0.43554(18) 0.2764(3) 0.54627(12) 0.0716(8) Uani d . C
C11 1 0.22293(16) 0.2594(3) 0.64149(10) 0.0610(7) Uani d . C
C12 1 0.14159(18) 0.3290(3) 0.62005(12) 0.0746(8) Uani d . C
H12 1 0.1447 0.3818 0.5872 0.090 Uiso calc R H
C13 1 0.05616(18) 0.3216(3) 0.64645(13) 0.0787(8) Uani d . C
H13 1 0.0022 0.3695 0.6319 0.094 Uiso calc R H
C14 1 0.05257(16) 0.2414(3) 0.69501(12) 0.0704(8) Uani d . C
N14 1 -0.03777(17) 0.2319(4) 0.72313(13) 0.0931(8) Uani d . N
O14' 1 -0.10574(17) 0.3031(4) 0.70451(12) 0.1278(10) Uani d . O
O14" 1 -0.04179(17) 0.1470(5) 0.76369(12) 0.1369(11) Uani d . O
C15 1 0.13039(19) 0.1671(4) 0.71681(12) 0.0784(8) Uani d . C
H15 1 0.1261 0.1102 0.7489 0.094 Uiso calc R H
C16 1 0.21538(18) 0.1783(3) 0.69023(11) 0.0714(7) Uani d . C
H16 1 0.2690 0.1304 0.7052 0.086 Uiso calc R H
O21 1 0.28065(12) 0.4115(2) 0.53837(8) 0.0818(6) Uani d . O
C22 1 0.3191(2) 0.5372(4) 0.50407(12) 0.0884(9) Uani d . C
H22A 1 0.2689 0.5886 0.4843 0.133 Uiso calc R H
H22B 1 0.3633 0.4873 0.4799 0.133 Uiso calc R H
H22C 1 0.3508 0.6200 0.5251 0.133 Uiso calc R H
O31 1 0.44021(15) 0.2432(3) 0.49897(10) 0.0992(8) Uani d . O
C31 1 0.51935(17) 0.2604(3) 0.58123(11) 0.0683(7) Uani d . C
C32 1 0.5357(2) 0.3673(4) 0.62295(12) 0.0792(8) Uani d . C
H32 1 0.4909 0.4481 0.6313 0.095 Uiso calc R H
C33 1 0.6169(2) 0.3566(4) 0.65237(15) 0.0986(10) Uani d . C
H33 1 0.6284 0.4323 0.6796 0.118 Uiso calc R H
C34 1 0.6806(2) 0.2347(6) 0.64154(16) 0.1087(13) Uani d . C
H34 1 0.7355 0.2262 0.6618 0.130 Uiso calc R H
C35 1 0.6646(2) 0.1239(5) 0.60093(17) 0.1082(12) Uani d . C
H35 1 0.7081 0.0397 0.5941 0.130 Uiso calc R H
C36 1 0.5848(2) 0.1372(4) 0.57038(13) 0.0852(9) Uani d . C
H36 1 0.5746 0.0634 0.5424 0.102 Uiso calc R H

loop_
_atom_type_symbol
_atom_type_description
_atom_type_scat_dispersion_real
_atom_type_scat_dispersion_imag
_atom_type_scat_source
C C 0.0181 0.0091 'International Tables Vol C Tables 4.2.6.8 and 6.1.1.4'
H H 0.0000 0.0000 'International Tables Vol C Tables 4.2.6.8 and 6.1.1.4'
N N 0.0311 0.0180 'International Tables Vol C Tables 4.2.6.8 and 6.1.1.4'
O O 0.0492 0.0322 'International Tables Vol C Tables 4.2.6.8 and 6.1.1.4'

loop_
_geom_angle_atom_site_label_1
_geom_angle_atom_site_label_2
_geom_angle_atom_site_label_3
_geom_angle
_geom_angle_publ_flag
C2 C1 C11 130.1(2) y
C1 C2 O21 121.5(2) y
C1 C2 C3 119.1(2) y
O21 C2 C3 118.4(2) y
O31 C3 C31 121.1(2) y
O31 C3 C2 119.0(3) y
C31 C3 C2 119.9(3) y
C12 C11 C16 117.8(2) y
C12 C11 C1 124.7(2) y
C16 C11 C1 117.5(2) y
C13 C12 C11 121.4(3) y
C12 C13 C14 118.5(3) y
C15 C14 C13 121.9(2) y
C15 C14 N14 119.1(3) y
C13 C14 N14 118.9(3) y
O14' N14 O14" 123.1(3) y
O14' N14 C14 118.8(3) y
O14" N14 C14 118.1(3) y
C14 C15 C16 118.7(3) y
C15 C16 C11 121.6(3) y
C2 O21 C22 117.4(2) y
C32 C31 C36 119.0(3) y
C32 C31 C3 122.2(2) y
C36 C31 C3 118.7(3) y
C31 C32 C33 120.9(3) y
C34 C33 C32 119.6(3) y
C33 C34 C35 120.4(3) y
C36 C35 C34 120.2(3) y
C35 C36 C31 119.8(3) y

loop_
_geom_bond_atom_site_label_1
_geom_bond_atom_site_label_2
_geom_bond_distance
_geom_bond_publ_flag
C1 C2 1.334(4) y
C1 C11 1.456(3) y
C2 O21 1.354(3) y
C2 C3 1.499(4) y
C3 O31 1.220(4) y
C3 C31 1.481(4) y
C11 C12 1.388(4) y
C11 C16 1.391(4) y
C12 C13 1.380(4) y
C13 C14 1.381(4) y
C14 C15 1.366(4) y
C14 N14 1.462(4) y
N14 O14' 1.212(4) y
N14 O14" 1.228(4) y
C15 C16 1.378(4) y
O21 C22 1.434(3) y
C31 C32 1.374(4) y
C31 C36 1.382(4) y
C32 C33 1.368(4) y
C33 C34 1.358(5) y
C34 C35 1.372(5) y
C35 C36 1.370(5) y

loop_
_geom_torsion_atom_site_label_1
_geom_torsion_atom_site_label_2
_geom_torsion_atom_site_label_3
_geom_torsion_atom_site_label_4
_geom_torsion
C11 C1 C2 O21 2.5(4)
C11 C1 C2 C3 -165.5(2)
C1 C2 C3 O31 135.8(3)
O21 C2 C3 O31 -32.6(4)
C1 C2 C3 C31 -41.3(3)
O21 C2 C3 C31 150.3(2)
C2 C1 C11 C12 0.4(4)
C2 C1 C11 C16 178.7(2)
C16 C11 C12 C13 1.3(4)
C1 C11 C12 C13 179.6(2)
C11 C12 C13 C14 -0.6(4)
C12 C13 C14 C15 -1.3(4)
C12 C13 C14 N14 -179.6(2)
C15 C14 N14 O14' 177.4(3)
C13 C14 N14 O14' -4.3(4)
C15 C14 N14 O14" -5.1(4)
C13 C14 N14 O14" 173.3(3)
C13 C14 C15 C16 2.4(4)
N14 C14 C15 C16 -179.4(2)
C14 C15 C16 C11 -1.6(4)
C12 C11 C16 C15 -0.2(4)
C1 C11 C16 C15 -178.6(2)
C1 C2 O21 C22 152.0(3)
C3 C2 O21 C22 -39.9(3)
O31 C3 C31 C32 145.2(3)
C2 C3 C31 C32 -37.7(4)
O31 C3 C31 C36 -32.6(4)
C2 C3 C31 C36 144.4(2)
C36 C31 C32 C33 2.3(4)
C3 C31 C32 C33 -175.6(3)
C31 C32 C33 C34 -2.5(5)
C32 C33 C34 C35 0.9(5)
C33 C34 C35 C36 1.0(5)
C34 C35 C36 C31 -1.3(5)
C32 C31 C36 C35 -0.4(4)
C3 C31 C36 C35 177.5(3)

loop_
_cod_related_entry_id
_cod_related_entry_database
_cod_related_entry_code
1 ChemSpider 21186676
